data_4511644
loop_
_publ_author_name
'Davies, Alyn T.'
'Pickett, Philip M.'
'Slawin, Alexandra M. Z.'
'Smith, Andrew D.'

_publ_section_title
;
 Asymmetric Synthesis of Tri- and Tetrasubstituted Trifluoromethyl
 Dihydropyranones from \a-Aroyloxyaldehydes via NHC Redox Catalysis
;
_journal_issue 8
_journal_name_full 'ACS Catalysis'
_journal_page_first 2696
_journal_paper_doi 10.1021/cs500667g
_journal_volume 4
_journal_year 2014
_chemical_absolute_configuration ad
_chemical_formula_moiety 'C14 H12 Br F3 O2'
_chemical_formula_sum 'C14 H12 Br F3 O2'
_chemical_formula_weight 349.15
_space_group_IT_number 4
_symmetry_cell_setting monoclinic
_symmetry_Int_Tables_number 4
_symmetry_space_group_name_Hall 'P 2yb'
_symmetry_space_group_name_H-M 'P 1 21 1'
_atom_sites_solution_hydrogens geom
_atom_sites_solution_primary direct
_atom_sites_solution_secondary difmap
_cell_angle_alpha 90.0000
_cell_angle_beta 109.041(8)
_cell_angle_gamma 90.0000
_cell_formula_units_Z 2
_cell_length_a 8.1604(15)
_cell_length_b 9.5399(18)
_cell_length_c 9.6845(18)
_cell_measurement_reflns_used 2265
_cell_measurement_temperature 173
_cell_measurement_theta_max 25.32
_cell_measurement_theta_min 3.09
_cell_volume 712.7(2)
_computing_cell_refinement 'CrystalClear-SM Expert 2.0 rc13'
_computing_data_collection 'CrystalClear-SM Expert 2.0 rc13 (Rigaku, 2009)'
_computing_data_reduction 'CrystalClear-SM Expert 2.0 rc13'
_computing_molecular_graphics 'CrystalStructure 4.0'
_computing_publication_material 'CrystalStructure 4.0 (Rigaku, 2010)'
_computing_structure_refinement 'SHELXL97 (Sheldrick, 2008)'
_computing_structure_solution 'SIR2004 (Burla, et al., 2005)'
_diffrn_ambient_temperature 173
_diffrn_detector_area_resol_mean 7.353
_diffrn_measured_fraction_theta_full 0.996
_diffrn_measured_fraction_theta_max 0.993
_diffrn_measurement_device_type 'Rigaku Mercury70'
_diffrn_measurement_method \w
_diffrn_radiation_type 'Mo K\a'
_diffrn_radiation_wavelength 0.71075
_diffrn_reflns_av_R_equivalents 0.0391
_diffrn_reflns_limit_h_max 8
_diffrn_reflns_limit_h_min -9
_diffrn_reflns_limit_k_max 11
_diffrn_reflns_limit_k_min -9
_diffrn_reflns_limit_l_max 11
_diffrn_reflns_limit_l_min -10
_diffrn_reflns_number 4520
_diffrn_reflns_theta_full 25.000
_diffrn_reflns_theta_max 25.326
_diffrn_reflns_theta_min 3.084
_diffrn_standards_number 0
_exptl_absorpt_coefficient_mu 2.923
_exptl_absorpt_correction_T_max 0.864
_exptl_absorpt_correction_T_min 0.504
_exptl_absorpt_correction_type multi-scan
_exptl_absorpt_process_details 'REQAB (Rigaku, 1998)'
_exptl_crystal_colour colorless
_exptl_crystal_density_diffrn 1.627
_exptl_crystal_density_method 'not measured'
_exptl_crystal_description prism
_exptl_crystal_F_000 348.00
_exptl_crystal_size_max 0.100
_exptl_crystal_size_mid 0.100
_exptl_crystal_size_min 0.050
_refine_diff_density_max 0.590
_refine_diff_density_min -0.330
_refine_ls_abs_structure_details 'Parsons and Flack (2004), Acta Cryst. A60, s61.  757 quotients'
_refine_ls_abs_structure_Flack 0.026(13)
_refine_ls_extinction_method none
_refine_ls_goodness_of_fit_ref 0.911
_refine_ls_hydrogen_treatment constr
_refine_ls_number_parameters 181
_refine_ls_number_reflns 2348
_refine_ls_number_restraints 1
_refine_ls_R_factor_gt 0.0464
_refine_ls_shift/su_max 0.000
_refine_ls_structure_factor_coef Fsqd
_refine_ls_weighting_details 'w = 1/[\s^2^(Fo^2^)+(0.0789P)^2^+0.0098P] where P=(Fo^2^+2Fc^2^)/3'
_refine_ls_weighting_scheme calc
_refine_ls_wR_factor_ref 0.1170
_reflns_number_gt 2058
_reflns_number_total 2348
_reflns_threshold_expression F^2^>2.0\s(F^2^)
_cod_data_source_file cs500667g_si_003.cif
_cod_data_source_block 19
_cod_depositor_comments 'Adding full bibliography for 4511643--4511645.cif.'
_cod_original_cell_volume 712.7(3)
_cod_database_code 4511644

loop_
_symmetry_equiv_pos_site_id
_symmetry_equiv_pos_as_xyz
1 +X,+Y,+Z
2 -X,1/2+Y,-Z

loop_
_atom_site_label
_atom_site_type_symbol
_atom_site_fract_x
_atom_site_fract_y
_atom_site_fract_z
_atom_site_U_iso_or_equiv
_atom_site_adp_type
_atom_site_occupancy
_atom_site_symmetry_multiplicity
_atom_site_calc_flag
_atom_site_refinement_flags
Br11 Br 0.41593(8) 1.00352(6) 0.20931(8) 0.0469(3) Uani 1.0 2 d .
F1 F 1.2672(8) 0.3219(8) 0.1805(8) 0.091(3) Uani 1.0 2 d .
F2 F 1.1150(11) 0.4621(8) 0.0247(8) 0.108(3) Uani 1.0 2 d .
F3 F 1.0326(11) 0.2554(11) 0.0326(10) 0.110(3) Uani 1.0 2 d .
O1 O 1.1321(6) 0.5071(9) 0.3139(5) 0.0392(11) Uani 1.0 2 d .
O2 O 1.1968(7) 0.6374(6) 0.5102(7) 0.0466(15) Uani 1.0 2 d .
C2 C 1.1112(9) 0.5426(8) 0.4435(9) 0.034(2) Uani 1.0 2 d .
C3 C 0.9805(9) 0.4552(8) 0.4863(8) 0.0326(18) Uani 1.0 2 d .
C4 C 0.8159(10) 0.4410(9) 0.3527(9) 0.0348(18) Uani 1.0 2 d .
C5 C 0.8642(10) 0.3777(9) 0.2272(8) 0.0343(18) Uani 1.0 2 d .
C6 C 1.0214(10) 0.4094(8) 0.2207(9) 0.0351(18) Uani 1.0 2 d .
C7 C 0.9526(9) 0.5112(14) 0.6226(8) 0.0455(18) Uani 1.0 2 d .
C8 C 0.7164(9) 0.5776(9) 0.3115(8) 0.0308(17) Uani 1.0 2 d .
C9 C 0.5817(10) 0.6069(10) 0.3685(10) 0.045(3) Uani 1.0 2 d .
C10 C 0.4936(10) 0.7320(10) 0.3391(10) 0.044(2) Uani 1.0 2 d .
C11 C 0.5352(9) 0.8293(9) 0.2495(9) 0.0324(17) Uani 1.0 2 d .
C12 C 0.6672(9) 0.8035(8) 0.1927(8) 0.0323(17) Uani 1.0 2 d .
C13 C 0.7523(9) 0.6758(9) 0.2206(9) 0.0343(18) Uani 1.0 2 d .
C14 C 0.7317(12) 0.2831(10) 0.1277(11) 0.052(3) Uani 1.0 2 d .
C15 C 1.1050(12) 0.3651(10) 0.1153(10) 0.049(3) Uani 1.0 2 d .
H3 H 1.0310 0.3591 0.5099 0.0392 Uiso 1.0 2 calc R
H4 H 0.7380 0.3726 0.3790 0.0417 Uiso 1.0 2 calc R
H7A H 1.0584 0.4979 0.7062 0.0546 Uiso 1.0 2 calc R
H7B H 0.8565 0.4608 0.6399 0.0546 Uiso 1.0 2 calc R
H7C H 0.9249 0.6113 0.6103 0.0546 Uiso 1.0 2 calc R
H9 H 0.5514 0.5392 0.4280 0.0539 Uiso 1.0 2 calc R
H10 H 0.4048 0.7516 0.3798 0.0522 Uiso 1.0 2 calc R
H12 H 0.6990 0.8724 0.1354 0.0388 Uiso 1.0 2 calc R
H13 H 0.8375 0.6553 0.1762 0.0412 Uiso 1.0 2 calc R
H14A H 0.7810 0.1892 0.1298 0.0621 Uiso 1.0 2 calc R
H14B H 0.6971 0.3201 0.0279 0.0621 Uiso 1.0 2 calc R
H14C H 0.6300 0.2780 0.1603 0.0621 Uiso 1.0 2 calc R

loop_
_atom_site_aniso_label
_atom_site_aniso_U_11
_atom_site_aniso_U_22
_atom_site_aniso_U_33
_atom_site_aniso_U_12
_atom_site_aniso_U_13
_atom_site_aniso_U_23
Br11 0.0442(5) 0.0398(5) 0.0621(6) 0.0098(5) 0.0245(4) 0.0040(5)
F1 0.079(4) 0.104(6) 0.101(5) 0.047(4) 0.045(4) -0.006(5)
F2 0.178(7) 0.092(7) 0.102(5) 0.061(5) 0.113(6) 0.042(5)
F3 0.127(7) 0.107(5) 0.130(8) -0.032(5) 0.087(6) -0.071(6)
O1 0.041(3) 0.036(3) 0.049(3) -0.009(5) 0.025(2) -0.005(4)
O2 0.039(3) 0.042(4) 0.058(4) -0.009(3) 0.015(3) -0.014(4)
C2 0.029(4) 0.034(6) 0.037(5) 0.003(3) 0.009(3) 0.002(4)
C3 0.039(4) 0.036(5) 0.027(4) 0.005(3) 0.015(3) 0.007(4)
C4 0.034(4) 0.035(5) 0.038(5) -0.004(4) 0.016(4) 0.005(4)
C5 0.041(4) 0.030(5) 0.031(4) 0.004(4) 0.010(4) 0.004(4)
C6 0.048(5) 0.022(4) 0.036(5) 0.001(4) 0.014(4) -0.001(4)
C7 0.044(4) 0.053(5) 0.042(4) -0.000(6) 0.016(3) -0.005(6)
C8 0.031(4) 0.035(5) 0.029(4) 0.000(4) 0.013(4) 0.001(4)
C9 0.042(5) 0.055(6) 0.047(6) 0.006(4) 0.027(4) 0.013(5)
C10 0.041(4) 0.050(6) 0.050(5) 0.001(4) 0.030(4) 0.003(4)
C11 0.026(4) 0.033(5) 0.039(5) 0.004(4) 0.012(3) 0.003(4)
C12 0.036(4) 0.034(5) 0.031(4) -0.006(4) 0.016(4) -0.002(4)
C13 0.031(4) 0.039(5) 0.038(5) 0.006(4) 0.018(4) 0.007(4)
C14 0.056(5) 0.041(6) 0.049(6) -0.000(5) 0.004(5) -0.005(5)
C15 0.067(6) 0.041(6) 0.052(6) 0.005(5) 0.036(5) 0.000(5)

loop_
_atom_type_symbol
_atom_type_description
_atom_type_scat_dispersion_real
_atom_type_scat_dispersion_imag
_atom_type_scat_source
C C 0.0033 0.0016
;
International Tables for Crystallography
(1992, Vol. C, Tables 4.2.6.8 and 6.1.1.4)
;
H H 0.0000 0.0000
;
International Tables for Crystallography
(1992, Vol. C, Table 6.1.1.4)
;
O O 0.0106 0.0060
;
International Tables for Crystallography
(1992, Vol. C, Tables 4.2.6.8 and 6.1.1.4)
;
F F 0.0171 0.0103
;
International Tables for Crystallography
(1992, Vol. C, Tables 4.2.6.8 and 6.1.1.4)
;
Br Br -0.2901 2.4595
;
International Tables for Crystallography
(1992, Vol. C, Tables 4.2.6.8 and 6.1.1.4)
;

loop_
_geom_angle_atom_site_label_1
_geom_angle_atom_site_label_2
_geom_angle_atom_site_label_3
_geom_angle
_geom_angle_publ_flag
C2 O1 C6 120.6(7) yes
O1 C2 O2 117.3(8) yes
O1 C2 C3 115.2(6) yes
O2 C2 C3 127.4(8) yes
C2 C3 C4 108.5(7) yes
C2 C3 C7 111.4(7) yes
C4 C3 C7 115.4(7) yes
C3 C4 C5 109.0(7) yes
C3 C4 C8 113.0(7) yes
C5 C4 C8 112.8(7) yes
C4 C5 C6 116.8(7) yes
C4 C5 C14 115.7(8) yes
C6 C5 C14 127.5(9) yes
O1 C6 C5 123.0(8) yes
O1 C6 C15 107.0(7) yes
C5 C6 C15 129.8(7) yes
C4 C8 C9 119.1(8) yes
C4 C8 C13 122.9(8) yes
C9 C8 C13 118.0(8) yes
C8 C9 C10 120.9(9) yes
C9 C10 C11 119.5(9) yes
Br11 C11 C10 120.0(7) yes
Br11 C11 C12 119.2(6) yes
C10 C11 C12 120.7(8) yes
C11 C12 C13 119.1(8) yes
C8 C13 C12 121.6(8) yes
F1 C15 F2 105.7(9) yes
F1 C15 F3 102.6(8) yes
F1 C15 C6 112.1(8) yes
F2 C15 F3 105.5(8) yes
F2 C15 C6 114.4(9) yes
F3 C15 C6 115.4(9) yes
C2 C3 H3 107.035 no
C4 C3 H3 107.031 no
C7 C3 H3 107.033 no
C3 C4 H4 107.263 no
C5 C4 H4 107.270 no
C8 C4 H4 107.260 no
C3 C7 H7A 109.472 no
C3 C7 H7B 109.470 no
C3 C7 H7C 109.471 no
H7A C7 H7B 109.473 no
H7A C7 H7C 109.470 no
H7B C7 H7C 109.471 no
C8 C9 H9 119.569 no
C10 C9 H9 119.564 no
C9 C10 H10 120.231 no
C11 C10 H10 120.230 no
C11 C12 H12 120.459 no
C13 C12 H12 120.465 no
C8 C13 H13 119.195 no
C12 C13 H13 119.195 no
C5 C14 H14A 109.468 no
C5 C14 H14B 109.464 no
C5 C14 H14C 109.471 no
H14A C14 H14B 109.475 no
H14A C14 H14C 109.478 no
H14B C14 H14C 109.471 no

loop_
_geom_bond_atom_site_label_1
_geom_bond_atom_site_label_2
_geom_bond_distance
_geom_bond_publ_flag
Br11 C11 1.901(8) yes
F1 C15 1.332(11) yes
F2 C15 1.296(13) yes
F3 C15 1.333(13) yes
O1 C2 1.363(10) yes
O1 C6 1.403(10) yes
O2 C2 1.195(9) yes
C2 C3 1.514(12) yes
C3 C4 1.537(10) yes
C3 C7 1.508(12) yes
C4 C5 1.519(13) yes
C4 C8 1.519(11) yes
C5 C6 1.340(12) yes
C5 C14 1.494(11) yes
C6 C15 1.463(15) yes
C8 C9 1.409(13) yes
C8 C13 1.381(12) yes
C9 C10 1.374(12) yes
C10 C11 1.387(13) yes
C11 C12 1.382(12) yes
C12 C13 1.384(11) yes
C3 H3 1.000 no
C4 H4 1.000 no
C7 H7A 0.980 no
C7 H7B 0.980 no
C7 H7C 0.980 no
C9 H9 0.950 no
C10 H10 0.950 no
C12 H12 0.950 no
C13 H13 0.950 no
C14 H14A 0.980 no
C14 H14B 0.980 no
C14 H14C 0.980 no

loop_
_geom_contact_atom_site_label_1
_geom_contact_atom_site_label_2
_geom_contact_distance
_geom_contact_publ_flag
_geom_contact_site_symmetry_2
F1 O1 2.634(11) no .
F1 C5 3.504(11) no .
F2 O1 2.792(10) no .
F2 C5 3.362(13) no .
F3 O1 3.522(12) no .
F3 C5 2.915(14) no .
F3 C14 2.903(15) no .
O1 C4 2.798(10) no .
O1 C8 3.451(10) no .
O1 C13 3.345(10) no .
O2 C4 3.522(9) no .
O2 C6 3.467(10) no .
O2 C7 2.832(12) no .
C2 C5 2.858(10) no .
C2 C8 3.072(10) no .
C2 C13 3.275(9) no .
C2 C15 3.587(13) no .
C3 C6 2.735(12) no .
C3 C9 3.401(11) no .
C3 C13 3.375(11) no .
C5 C13 2.981(12) no .
C6 C8 3.312(12) no .
C6 C13 3.359(12) no .
C7 C8 3.066(10) no .
C7 C9 3.345(10) no .
C8 C11 2.781(11) no .
C8 C14 3.350(13) no .
C9 C12 2.771(13) no .
C10 C13 2.764(13) no .
C14 C15 3.186(14) no .
Br11 F1 3.249(8) no 1_465
F1 Br11 3.249(8) no 1_645
F2 F3 3.025(12) no 2_755
F2 C12 3.511(13) no 2_745
F3 F2 3.025(12) no 2_745
F3 C13 3.533(14) no 2_745
O1 C10 3.591(11) no 1_655
O2 C3 3.365(10) no 2_756
O2 C4 3.202(11) no 2_756
O2 C5 3.577(11) no 2_756
O2 C10 3.471(12) no 1_655
C3 O2 3.365(10) no 2_746
C4 O2 3.202(11) no 2_746
C5 O2 3.577(11) no 2_746
C10 O1 3.591(11) no 1_455
C10 O2 3.471(12) no 1_455
C12 F2 3.511(13) no 2_755
C13 F3 3.533(14) no 2_755
Br11 H10 2.9338 no .
Br11 H12 2.9147 no .
F2 H13 3.5840 no .
F3 H14A 2.6001 no .
F3 H14B 2.7926 no .
O1 H3 2.7018 no .
O1 H13 2.7325 no .
O2 H3 2.9789 no .
O2 H7A 2.8370 no .
O2 H7C 2.7064 no .
O2 H13 3.5923 no .
C2 H4 3.3249 no .
C2 H7A 2.7490 no .
C2 H7B 3.3356 no .
C2 H7C 2.6365 no .
C2 H13 3.0122 no .
C3 H9 3.4547 no .
C3 H13 3.4264 no .
C4 H7A 3.3927 no .
C4 H7B 2.6982 no .
C4 H7C 2.8652 no .
C4 H9 2.6643 no .
C4 H13 2.7076 no .
C4 H14A 3.1796 no .
C4 H14B 3.1891 no .
C4 H14C 2.5194 no .
C5 H3 2.6358 no .
C5 H13 2.6896 no .
C6 H3 2.8175 no .
C6 H4 3.1833 no .
C6 H13 2.7422 no .
C6 H14A 2.8125 no .
C6 H14B 2.8269 no .
C6 H14C 3.3010 no .
C7 H4 2.7726 no .
C7 H9 3.2123 no .
C8 H3 3.3772 no .
C8 H7B 3.2073 no .
C8 H7C 2.8561 no .
C8 H10 3.2798 no .
C8 H12 3.2683 no .
C8 H14C 3.1843 no .
C9 H4 2.5590 no .
C9 H7B 3.1673 no .
C9 H7C 3.0086 no .
C9 H13 3.2522 no .
C10 H12 3.2642 no .
C11 H9 3.2428 no .
C11 H13 3.2386 no .
C12 H10 3.2623 no .
C13 H4 3.2941 no .
C13 H9 3.2507 no .
C14 H4 2.5630 no .
C15 H14A 3.1732 no .
C15 H14B 3.1848 no .
H3 H4 2.3156 no .
H3 H7A 2.2664 no .
H3 H7B 2.3919 no .
H3 H7C 2.8338 no .
H4 H7A 3.5916 no .
H4 H7B 2.5364 no .
H4 H7C 3.2099 no .
H4 H9 2.3547 no .
H4 H13 3.5821 no .
H4 H14A 3.0922 no .
H4 H14B 3.3434 no .
H4 H14C 2.2045 no .
H7B H9 2.7632 no .
H7C H9 3.0613 no .
H9 H10 2.3215 no .
H12 H13 2.3303 no .
H13 H14B 3.5394 no .
Br11 H7B 3.0593 no 2_656
Br11 H9 3.4517 no 2_656
Br11 H14B 2.7946 no 2_655
Br11 H14C 3.2670 no 1_565
F1 H7C 3.5597 no 2_746
F1 H9 3.4349 no 1_655
F1 H12 3.1957 no 2_745
F1 H14C 3.0593 no 1_655
F2 H7A 2.9854 no 1_554
F2 H12 2.6404 no 2_745
F2 H14A 2.9116 no 2_755
F3 H12 3.3182 no 2_745
F3 H13 2.7423 no 2_745
O1 H9 3.2484 no 1_655
O1 H10 3.1422 no 1_655
O2 H3 2.7808 no 2_756
O2 H4 2.4693 no 2_756
O2 H7B 3.3781 no 2_756
O2 H9 3.3742 no 1_655
O2 H10 2.6576 no 1_655
O2 H14A 3.4669 no 2_756
O2 H14C 3.3222 no 2_756
C2 H3 3.3182 no 2_756
C2 H10 3.3257 no 1_655
C3 H7C 3.5639 no 2_746
C5 H7C 3.1826 no 2_746
C6 H7C 3.2384 no 2_746
C7 H3 3.5769 no 2_756
C7 H12 3.3138 no 2_746
C7 H14A 3.1553 no 2_756
C8 H3 3.4826 no 2_756
C10 H14B 3.4858 no 2_655
C11 H3 3.5585 no 2_756
C11 H7A 3.5835 no 2_756
C11 H14B 2.7377 no 2_655
C12 H3 3.1646 no 2_756
C12 H7A 2.8253 no 2_756
C12 H14B 3.0468 no 2_655
C12 H14C 3.4951 no 2_655
C13 H3 3.1598 no 2_756
C13 H7A 3.4077 no 2_756
C14 H7A 3.3360 no 2_746
C14 H7C 3.5121 no 2_746
C15 H12 3.3144 no 2_745
H3 O2 2.7808 no 2_746
H3 C2 3.3182 no 2_746
H3 C7 3.5769 no 2_746
H3 C8 3.4826 no 2_746
H3 C11 3.5585 no 2_746
H3 C12 3.1646 no 2_746
H3 C13 3.1598 no 2_746
H3 H7C 2.7102 no 2_746
H3 H12 3.4254 no 2_746
H3 H13 3.4708 no 2_746
H4 O2 2.4693 no 2_746
H4 H10 3.1501 no 2_646
H7A F2 2.9854 no 1_556
H7A C11 3.5835 no 2_746
H7A C12 2.8253 no 2_746
H7A C13 3.4077 no 2_746
H7A C14 3.3360 no 2_756
H7A H12 2.3926 no 2_746
H7A H13 3.4738 no 2_746
H7A H14A 2.4926 no 2_756
H7B Br11 3.0593 no 2_646
H7B O2 3.3781 no 2_746
H7B H10 2.8809 no 2_646
H7C F1 3.5597 no 2_756
H7C C3 3.5639 no 2_756
H7C C5 3.1826 no 2_756
H7C C6 3.2384 no 2_756
H7C C14 3.5121 no 2_756
H7C H3 2.7102 no 2_756
H7C H14A 2.9504 no 2_756
H9 Br11 3.4517 no 2_646
H9 F1 3.4349 no 1_455
H9 O1 3.2484 no 1_455
H9 O2 3.3742 no 1_455
H9 H10 3.2691 no 2_646
H10 O1 3.1422 no 1_455
H10 O2 2.6576 no 1_455
H10 C2 3.3257 no 1_455
H10 H4 3.1501 no 2_656
H10 H7B 2.8809 no 2_656
H10 H9 3.2691 no 2_656
H12 F1 3.1957 no 2_755
H12 F2 2.6404 no 2_755
H12 F3 3.3182 no 2_755
H12 C7 3.3138 no 2_756
H12 C15 3.3144 no 2_755
H12 H3 3.4254 no 2_756
H12 H7A 2.3926 no 2_756
H12 H14A 3.0994 no 1_565
H12 H14B 3.1407 no 2_655
H12 H14C 3.3468 no 2_655
H13 F3 2.7423 no 2_755
H13 H3 3.4708 no 2_756
H13 H7A 3.4738 no 2_756
H14A F2 2.9116 no 2_745
H14A O2 3.4669 no 2_746
H14A C7 3.1553 no 2_746
H14A H7A 2.4926 no 2_746
H14A H7C 2.9504 no 2_746
H14A H12 3.0994 no 1_545
H14B Br11 2.7946 no 2_645
H14B C10 3.4858 no 2_645
H14B C11 2.7377 no 2_645
H14B C12 3.0468 no 2_645
H14B H12 3.1407 no 2_645
H14C Br11 3.2670 no 1_545
H14C F1 3.0593 no 1_455
H14C O2 3.3222 no 2_746
H14C C12 3.4951 no 2_645
H14C H12 3.3468 no 2_645

loop_
_geom_torsion_atom_site_label_1
_geom_torsion_atom_site_label_2
_geom_torsion_atom_site_label_3
_geom_torsion_atom_site_label_4
_geom_torsion
_geom_torsion_publ_flag
C2 O1 C6 C5 20.7(11) no
C2 O1 C6 C15 -164.3(6) no
C6 O1 C2 O2 -171.9(6) no
C6 O1 C2 C3 8.3(9) no
O1 C2 C3 C4 -46.1(8) no
O1 C2 C3 C7 -174.2(5) no
O2 C2 C3 C4 134.2(7) no
O2 C2 C3 C7 6.1(10) no
C2 C3 C4 C5 56.6(8) no
C2 C3 C4 C8 -69.6(9) no
C7 C3 C4 C5 -177.6(7) no
C7 C3 C4 C8 56.3(10) no
C3 C4 C5 C6 -32.3(9) no
C3 C4 C5 C14 145.8(6) no
C3 C4 C8 C9 -93.0(8) no
C3 C4 C8 C13 86.7(9) no
C5 C4 C8 C9 142.9(6) no
C5 C4 C8 C13 -37.4(9) no
C8 C4 C5 C6 94.1(7) no
C8 C4 C5 C14 -87.9(8) no
C4 C5 C6 O1 -6.6(11) no
C4 C5 C6 C15 179.7(7) no
C14 C5 C6 O1 175.6(7) no
C14 C5 C6 C15 1.8(13) no
O1 C6 C15 F1 52.4(9) no
O1 C6 C15 F2 -67.8(8) no
O1 C6 C15 F3 169.4(6) no
C5 C6 C15 F1 -133.0(9) no
C5 C6 C15 F2 106.7(10) no
C5 C6 C15 F3 -16.0(13) no
C4 C8 C9 C10 177.1(6) no
C4 C8 C13 C12 -175.7(6) no
C9 C8 C13 C12 4.0(10) no
C13 C8 C9 C10 -2.6(10) no
C8 C9 C10 C11 1.5(11) no
C9 C10 C11 Br11 -179.4(6) no
C9 C10 C11 C12 -1.7(11) no
Br11 C11 C12 C13 -179.2(4) no
C10 C11 C12 C13 3.1(10) no
C11 C12 C13 C8 -4.4(10) no
